data_2006447
loop_
_publ_author_name
'Fourmigu\'e, Marc'
'Perrocheau, Vincent'

_publ_section_title
;
 Two Heteroleptic Cobalt(III) Cyclopentadienyl/Dithiolene Complexes
;
_journal_issue 9
_journal_name_full 'Acta Crystallographica Section C'
_journal_page_first 1213
_journal_page_last 1215
_journal_paper_doi 10.1107/S0108270197005544
_journal_volume 53
_journal_year 1997
_chemical_formula_moiety '[Co (C5 H5 )(C3 S5 )]'
_chemical_formula_sum 'C8 H5 Co S5'
_chemical_formula_weight 320.35
_chemical_name_common CpCo(dmit)
_chemical_name_systematic
;
(4,5-disulfanyl-1,3-dithiole-2-thionato)(\h-cyclopentadienyl)cobalt(III)
;
_space_group_IT_number 14
_symmetry_cell_setting monoclinic
_symmetry_space_group_name_Hall '-P 2yn'
_symmetry_space_group_name_H-M 'P 1 21/n 1'
_cell_angle_alpha 90.00
_cell_angle_beta 97.180(10)
_cell_angle_gamma 90.00
_cell_formula_units_Z 4
_cell_length_a 5.9564(8)
_cell_length_b 7.8830(3)
_cell_length_c 23.2930(3)
_cell_measurement_reflns_used 25
_cell_measurement_temperature 293(2)
_cell_measurement_theta_max 15.5
_cell_measurement_theta_min 8.3
_cell_volume 1085.13(15)
_computing_cell_refinement 'CAD4 EXPRESS'
_computing_data_collection 'CAD4 EXPRESS (Enraf-Nonius, 1994)'
_computing_data_reduction 'XCAD4 (Harms, 1993)'
_computing_molecular_graphics 'ORTEPII (Johnson, 1976)'
_computing_publication_material SHELXL-93
_computing_structure_refinement 'SHELXL-93 (Sheldrick, 1993)'
_computing_structure_solution 'SHELXS-86 (Sheldrick, 1990)'
_diffrn_ambient_temperature 293(2)
_diffrn_measurement_device_type 'Enraf Nonius CAD4'
_diffrn_measurement_method \w--2\q
_diffrn_radiation_monochromator graphite
_diffrn_radiation_source 'fine-focus sealed tube'
_diffrn_radiation_type MoK\a
_diffrn_radiation_wavelength 0.71073
_diffrn_reflns_av_R_equivalents 0.1874
_diffrn_reflns_av_sigmaI/netI 0.0538
_diffrn_reflns_limit_h_max 7
_diffrn_reflns_limit_h_min 0
_diffrn_reflns_limit_k_max 9
_diffrn_reflns_limit_k_min 0
_diffrn_reflns_limit_l_max 28
_diffrn_reflns_limit_l_min -28
_diffrn_reflns_number 2338
_diffrn_reflns_theta_max 25.97
_diffrn_reflns_theta_min 1.76
_diffrn_standards_decay_% 0
_diffrn_standards_interval_time 60
_diffrn_standards_number 3
_exptl_absorpt_coefficient_mu 2.494
_exptl_absorpt_correction_T_max 0.894
_exptl_absorpt_correction_T_min 0.722
_exptl_absorpt_correction_type psi-scan
_exptl_absorpt_process_details 'SHELXTL/PC (Sheldrick, 1995)'
_exptl_crystal_colour black
_exptl_crystal_density_diffrn 1.961
_exptl_crystal_density_method 'not measured'
_exptl_crystal_description plate
_exptl_crystal_F_000 640
_exptl_crystal_size_max 0.180
_exptl_crystal_size_mid 0.150
_exptl_crystal_size_min 0.045
_refine_diff_density_max 0.511
_refine_diff_density_min -0.476
_refine_ls_extinction_method none
_refine_ls_goodness_of_fit_all 1.075
_refine_ls_goodness_of_fit_obs 1.106
_refine_ls_hydrogen_treatment constr
_refine_ls_matrix_type full
_refine_ls_number_parameters 127
_refine_ls_number_reflns 2126
_refine_ls_number_restraints 0
_refine_ls_restrained_S_all 1.075
_refine_ls_restrained_S_obs 1.106
_refine_ls_R_factor_all 0.0758
_refine_ls_R_factor_obs .0316
_refine_ls_shift/esd_max 0.000
_refine_ls_shift/esd_mean 0.000
_refine_ls_structure_factor_coef Fsqd
_refine_ls_weighting_details 'w = 1/[\s^2^(Fo^2^)+(0.0396P)^2^+0.8520P] where P=(Fo^2^+2Fc^2^)/3'
_refine_ls_weighting_scheme calc
_refine_ls_wR_factor_all 0.0864
_refine_ls_wR_factor_obs .0733
_reflns_number_observed 1484
_reflns_number_total 2126
_reflns_observed_criterion >2sigma(I)
_cod_data_source_file ab1475.cif
_cod_data_source_block I
_cod_original_cell_volume 1085.1(5)
_cod_original_sg_symbol_H-M 'P 21/n'
_cod_database_code 2006447

loop_
_symmetry_equiv_pos_as_xyz
'x, y, z'
'-x+1/2, y+1/2, -z+1/2'
'-x, -y, -z'
'x-1/2, -y-1/2, z-1/2'

loop_
_atom_site_aniso_label
_atom_site_aniso_U_11
_atom_site_aniso_U_22
_atom_site_aniso_U_33
_atom_site_aniso_U_12
_atom_site_aniso_U_13
_atom_site_aniso_U_23
Co .0354(3) .0396(3) .0224(2) .0011(2) .0075(2) .0001(2)
S1 .0338(5) .0511(6) .0292(5) -.0104(4) .0085(4) -.0024(4)
S2 .0358(5) .0544(6) .0263(5) -.0108(5) .0035(4) -.0053(5)
S3 .0395(5) .0491(6) .0261(5) -.0064(5) .0043(4) -.0060(4)
S4 .0385(5) .0526(6) .0299(5) -.0101(5) .0108(4) -.0002(5)
S5 .0638(7) .0536(7) .0256(5) -.0010(6) .0144(4) .0000(5)
C1 .032(2) .031(2) .023(2) -.0012(14) .0044(13) -.0010(14)
C2 .033(2) .034(2) .024(2) -.002(2) .0068(14) -.001(2)
C3 .043(2) .035(2) .027(2) .003(2) .0084(15) .003(2)
C4 .064(3) .066(3) .038(2) -.014(3) .020(2) .005(2)
C5 .077(3) .057(3) .040(3) .021(3) .030(2) .006(2)
C6 .147(7) .101(5) .030(3) -.076(5) .037(3) -.030(3)
C7 .041(3) .238(10) .021(2) .021(4) .002(2) .014(4)
C8 .110(5) .077(4) .044(3) .043(4) .031(3) .027(3)

loop_
_atom_site_label
_atom_site_fract_x
_atom_site_fract_y
_atom_site_fract_z
_atom_site_U_iso_or_equiv
_atom_site_thermal_displace_type
_atom_site_calc_flag
_atom_site_refinement_flags
_atom_site_occupancy
_atom_site_disorder_group
_atom_site_type_symbol
Co .06733(8) .76359(7) .13245(2) .0322(2) Uani d . 1 . Co
S1 .2647(2) .84254(14) .21009(4) .0376(2) Uani d . 1 . S
S2 -.1977(2) .66868(15) .17672(4) .0389(3) Uani d . 1 . S
S3 .1738(2) .82773(14) .33537(4) .0382(2) Uani d . 1 . S
S4 -.2622(2) .67148(15) .30416(4) .0398(3) Uani d . 1 . S
S5 -.1139(2) .75788(15) .42773(4) .0469(3) Uani d . 1 . S
C1 .0979(6) .7928(4) .26205(15) .0284(8) Uani d . 1 . C
C2 -.1091(6) .7165(4) .2472(2) .0303(8) Uani d . 1 . C
C3 -.0687(6) .7523(5) .3588(2) .0349(8) Uani d . 1 . C
C4 .2789(9) .8511(7) .0765(2) .0548(12) Uani d . 1 . C
H4 .4159(9) .9066(7) .0866(2) .066 Uiso calc R 1 . H
C5 .2531(9) .6796(7) .0707(2) .0559(13) Uani d . 1 . C
H5 .3689(9) .5999(7) .0762(2) .067 Uiso calc R 1 . H
C6 .0258(14) .6440(9) .0554(2) .090(2) Uani d . 1 . C
H6 -.0402(14) .5377(9) .0490(2) .109 Uiso calc R 1 . H
C7 -.0870(9) .8059(13) .0516(2) .100(3) Uani d . 1 . C
H7 -.2411(9) .8245(13) .0417(2) .120 Uiso calc R 1 . H
C8 .0762(12) .9277(8) .0654(2) .075(2) Uani d . 1 . C
H8 .0507(12) 1.0440(8) .0668(2) .090 Uiso calc R 1 . H

loop_
_atom_type_symbol
_atom_type_description
_atom_type_scat_dispersion_real
_atom_type_scat_dispersion_imag
_atom_type_scat_source
C C 0.0033 0.0016 'International Tables Vol C Tables 4.2.6.8 and 6.1.1.4'
H H 0.0000 0.0000 'International Tables Vol C Tables 4.2.6.8 and 6.1.1.4'
S S 0.1246 0.1234 'International Tables Vol C Tables 4.2.6.8 and 6.1.1.4'
Co Co 0.3494 0.9721 'International Tables Vol C Tables 4.2.6.8 and 6.1.1.4'

loop_
_geom_angle_atom_site_label_1
_geom_angle_atom_site_label_2
_geom_angle_atom_site_label_3
_geom_angle
_geom_angle_publ_flag
C6 Co C7 41.9(3) no
C6 Co C5 40.0(2) no
C7 Co C5 67.6(2) ?
C6 Co C8 68.0(3) ?
C7 Co C8 39.7(3) ?
C5 Co C8 66.1(2) ?
C6 Co C4 66.8(2) ?
C7 Co C4 66.0(2) ?
C5 Co C4 39.2(2) ?
C8 Co C4 38.5(2) ?
C6 Co S1 152.7(3) ?
C7 Co S1 152.4(3) ?
C5 Co S1 113.9(2) ?
C8 Co S1 113.8(2) ?
C4 Co S1 97.15(15) ?
C6 Co S2 104.5(2) ?
C7 Co S2 103.4(2) ?
C5 Co S2 137.0(2) ?
C8 Co S2 133.5(2) ?
C4 Co S2 169.32(15) ?
S1 Co S2 93.20(4) ?
C1 S1 Co 103.14(13) ?
C2 S2 Co 103.30(12) ?
C3 S3 C1 97.6(2) ?
C3 S4 C2 97.0(2) ?
C2 C1 S1 120.3(3) ?
C2 C1 S3 115.6(3) ?
S1 C1 S3 124.0(2) ?
C1 C2 S2 120.0(3) ?
C1 C2 S4 115.8(3) ?
S2 C2 S4 124.2(2) ?
S5 C3 S3 122.9(2) ?
S5 C3 S4 123.2(2) ?
S3 C3 S4 113.9(2) ?
C8 C4 C5 109.8(5) ?
C8 C4 Co 70.4(3) ?
C5 C4 Co 70.0(3) ?
C4 C5 C6 108.7(5) ?
C4 C5 Co 70.9(3) ?
C6 C5 Co 69.3(3) ?
C5 C6 C7 105.7(5) ?
C5 C6 Co 70.7(3) ?
C7 C6 Co 69.2(3) ?
C8 C7 C6 107.1(5) ?
C8 C7 Co 70.8(3) ?
C6 C7 Co 69.0(3) ?
C4 C8 C7 108.8(6) ?
C4 C8 Co 71.1(3) ?
C7 C8 Co 69.5(3) ?

loop_
_geom_bond_atom_site_label_1
_geom_bond_atom_site_label_2
_geom_bond_site_symmetry_2
_geom_bond_distance
_geom_bond_publ_flag
Co C6 . 2.014(5) no
Co C7 . 2.017(5) no
Co C5 . 2.031(4) no
Co C8 . 2.034(5) no
Co C4 . 2.043(4) no
Co S1 . 2.1233(11) no
Co S2 . 2.1266(11) no
S1 C1 . 1.705(3) no
S2 C2 . 1.702(4) no
S3 C3 . 1.714(4) no
S3 C1 . 1.733(3) no
S4 C3 . 1.728(4) no
S4 C2 . 1.738(4) no
S5 C3 . 1.661(4) no
C1 C2 . 1.377(5) no
C4 C8 . 1.346(7) no
C4 C5 . 1.366(7) no
C5 C6 . 1.385(8) no
C6 C7 . 1.440(10) no
C7 C8 . 1.376(9) no
